data_7152061
loop_
_publ_author_name
'Wang, Jian-Rong'
'Liu, Hai-Li'
'Kurt\'an, Tibor'
'M\'andi, Attila'
'Antus, S\'andor'
'Li, Jia'
'Zhang, Hai-Yan'
'Guo, Yue-Wei'

_publ_section_title
;
 Protolimonoids and norlimonoids from the stem bark of Toona ciliata var.
 pubescens.
;
_journal_issue 22
_journal_name_full 'Organic &amp; biomolecular chemistry'
_journal_page_first 7685
_journal_page_last 7696
_journal_paper_doi 10.1039/c1ob06150j
_journal_volume 9
_journal_year 2011
_chemical_absolute_configuration ad
_chemical_formula_sum 'C31 H50 O4'
_chemical_formula_weight 486.71
_chemical_name_systematic
;
?
;
_space_group_IT_number 19
_symmetry_cell_setting orthorhombic
_symmetry_space_group_name_Hall 'P 2ac 2ab'
_symmetry_space_group_name_H-M 'P 21 21 21'
_atom_sites_solution_hydrogens geom
_atom_sites_solution_primary direct
_atom_sites_solution_secondary difmap
_audit_creation_method SHELXL-97
_cell_angle_alpha 90.00
_cell_angle_beta 90.00
_cell_angle_gamma 90.00
_cell_formula_units_Z 4
_cell_length_a 10.2080(8)
_cell_length_b 15.3825(12)
_cell_length_c 17.7371(14)
_cell_measurement_reflns_used 3804
_cell_measurement_temperature 293(2)
_cell_measurement_theta_max 45.376
_cell_measurement_theta_min 4.593
_cell_volume 2785.2(4)
_computing_cell_refinement 'Bruker SMART'
_computing_data_collection 'Bruker SMART'
_computing_data_reduction 'Bruker SHELXTL'
_computing_molecular_graphics 'Bruker SHELXTL'
_computing_publication_material 'Bruker SHELXTL'
_computing_structure_refinement 'SHELXL-97 (Sheldrick, 1997)'
_computing_structure_solution 'SHELXS-97 (Sheldrick, 1990)'
_diffrn_ambient_temperature 293(2)
_diffrn_measured_fraction_theta_full 1.000
_diffrn_measured_fraction_theta_max 1.000
_diffrn_measurement_device_type 'CCD area detector'
_diffrn_measurement_method 'phi and omega scans'
_diffrn_radiation_monochromator graphite
_diffrn_radiation_source 'fine-focus sealed tube'
_diffrn_radiation_type MoK\a
_diffrn_radiation_wavelength 0.71073
_diffrn_reflns_av_R_equivalents 0.0826
_diffrn_reflns_av_sigmaI/netI 0.0452
_diffrn_reflns_limit_h_max 11
_diffrn_reflns_limit_h_min -12
_diffrn_reflns_limit_k_max 18
_diffrn_reflns_limit_k_min -10
_diffrn_reflns_limit_l_max 19
_diffrn_reflns_limit_l_min -21
_diffrn_reflns_number 14775
_diffrn_reflns_theta_full 25.49
_diffrn_reflns_theta_max 25.49
_diffrn_reflns_theta_min 1.75
_exptl_absorpt_coefficient_mu 0.074
_exptl_absorpt_correction_T_max 1.00000
_exptl_absorpt_correction_T_min 0.31383
_exptl_absorpt_correction_type empirical
_exptl_absorpt_process_details sadabs
_exptl_crystal_colour colorless
_exptl_crystal_density_diffrn 1.161
_exptl_crystal_density_method 'not measured'
_exptl_crystal_description prismatic
_exptl_crystal_F_000 1072
_exptl_crystal_size_max 0.429
_exptl_crystal_size_mid 0.336
_exptl_crystal_size_min 0.231
_refine_diff_density_max 0.275
_refine_diff_density_min -0.256
_refine_diff_density_rms 0.051
_refine_ls_abs_structure_details 'Flack H D (1983), Acta Cryst. A39, 876-881'
_refine_ls_abs_structure_Flack 10(10)
_refine_ls_extinction_method none
_refine_ls_goodness_of_fit_ref 1.015
_refine_ls_hydrogen_treatment mixed
_refine_ls_matrix_type full
_refine_ls_number_parameters 329
_refine_ls_number_reflns 2936
_refine_ls_number_restraints 1
_refine_ls_restrained_S_all 1.015
_refine_ls_R_factor_all 0.0679
_refine_ls_R_factor_gt 0.0574
_refine_ls_shift/su_max 0.000
_refine_ls_shift/su_mean 0.000
_refine_ls_structure_factor_coef Fsqd
_refine_ls_weighting_details 'calc w=1/[\s^2^(Fo^2^)+(0.0924P)^2^+0.0000P] where P=(Fo^2^+2Fc^2^)/3'
_refine_ls_weighting_scheme calc
_refine_ls_wR_factor_gt 0.1384
_refine_ls_wR_factor_ref 0.1450
_reflns_number_gt 2474
_reflns_number_total 2936
_reflns_threshold_expression >2sigma(I)
_cod_data_source_file c1ob06150j.txt
_cod_data_source_block cd29661
_cod_depositor_comments
;
The following automatic conversions were performed:

'_symmetry_cell_setting' value 'Orthorhombic' changed to
'orthorhombic' according to
/home/saulius/struct/CIF-dictionaries/cif_core.dic dictionary named
'cif_core.dic' version 2.4.1 from 2010-06-29.

Automatic conversion script
Id: cif_fix_values 1715 2011-07-08 13:25:40Z adriana 
;
_cod_original_sg_symbol_H-M P2(1)2(1)2(1)
_cod_database_code 7152061

loop_
_symmetry_equiv_pos_as_xyz
'x, y, z'
'-x+1/2, -y, z+1/2'
'-x, y+1/2, -z+1/2'
'x+1/2, -y+1/2, -z'

loop_
_atom_site_label
_atom_site_type_symbol
_atom_site_fract_x
_atom_site_fract_y
_atom_site_fract_z
_atom_site_U_iso_or_equiv
_atom_site_adp_type
_atom_site_occupancy
_atom_site_symmetry_multiplicity
_atom_site_calc_flag
_atom_site_refinement_flags
O1 O -0.0272(3) 0.43168(19) 1.01676(14) 0.0726(8) Uani 1 1 d .
O2 O -0.1865(3) 0.48723(19) 0.27584(13) 0.0663(8) Uani 1 1 d .
O3 O -0.1325(3) 0.3549(2) 0.15124(15) 0.0712(8) Uani 1 1 d D
O4 O 0.1293(2) 0.34180(15) 0.28712(12) 0.0479(6) Uani 1 1 d .
C1 C 0.0223(4) 0.5168(2) 0.83633(19) 0.0493(8) Uani 1 1 d .
H1A H 0.0531 0.5709 0.8145 0.059 Uiso 1 1 calc R
H1B H -0.0726 0.5167 0.8336 0.059 Uiso 1 1 calc R
C2 C 0.0638(4) 0.5132(2) 0.9191(2) 0.0592(10) Uani 1 1 d .
H2A H 0.1583 0.5193 0.9224 0.071 Uiso 1 1 calc R
H2B H 0.0246 0.5616 0.9460 0.071 Uiso 1 1 calc R
C3 C 0.0238(4) 0.4307(2) 0.9552(2) 0.0518(9) Uani 1 1 d .
C4 C 0.0549(3) 0.3458(2) 0.91434(17) 0.0424(7) Uani 1 1 d .
C5 C 0.0300(3) 0.35560(18) 0.82767(16) 0.0371(7) Uani 1 1 d .
H5 H -0.0656 0.3556 0.8223 0.045 Uiso 1 1 calc R
C6 C 0.0760(3) 0.2761(2) 0.78367(17) 0.0443(8) Uani 1 1 d .
H6A H 0.1664 0.2640 0.7967 0.053 Uiso 1 1 calc R
H6B H 0.0239 0.2262 0.7987 0.053 Uiso 1 1 calc R
C7 C 0.0658(3) 0.28704(19) 0.70016(17) 0.0395(7) Uani 1 1 d .
H7 H 0.0791 0.2382 0.6702 0.047 Uiso 1 1 calc R
C8 C 0.0391(3) 0.36120(19) 0.66575(17) 0.0364(7) Uani 1 1 d .
C9 C 0.0088(3) 0.44240(18) 0.71111(17) 0.0391(7) Uani 1 1 d .
H9 H -0.0859 0.4418 0.7203 0.047 Uiso 1 1 calc R
C10 C 0.0754(3) 0.44081(19) 0.78987(17) 0.0391(7) Uani 1 1 d .
C11 C 0.0376(5) 0.5260(2) 0.6662(2) 0.0629(11) Uani 1 1 d .
H11A H 0.0035 0.5751 0.6944 0.075 Uiso 1 1 calc R
H11B H 0.1318 0.5331 0.6628 0.075 Uiso 1 1 calc R
C12 C -0.0197(4) 0.5294(2) 0.58595(19) 0.0516(9) Uani 1 1 d .
H12A H -0.0983 0.5648 0.5867 0.062 Uiso 1 1 calc R
H12B H 0.0431 0.5579 0.5531 0.062 Uiso 1 1 calc R
C13 C -0.0535(3) 0.4404(2) 0.55248(17) 0.0394(7) Uani 1 1 d .
C14 C 0.0454(3) 0.3706(2) 0.58046(17) 0.0408(7) Uani 1 1 d .
C15 C 0.0090(4) 0.2916(2) 0.53306(17) 0.0530(9) Uani 1 1 d .
H15A H -0.0634 0.2601 0.5556 0.064 Uiso 1 1 calc R
H15B H 0.0830 0.2525 0.5278 0.064 Uiso 1 1 calc R
C16 C -0.0308(4) 0.3304(2) 0.45569(19) 0.0565(9) Uani 1 1 d .
H16A H 0.0339 0.3158 0.4177 0.068 Uiso 1 1 calc R
H16B H -0.1149 0.3074 0.4399 0.068 Uiso 1 1 calc R
C17 C -0.0390(3) 0.4296(2) 0.46577(17) 0.0442(8) Uani 1 1 d .
H17 H 0.0470 0.4531 0.4522 0.053 Uiso 1 1 calc R
C18 C -0.1944(3) 0.4158(2) 0.57514(18) 0.0465(8) Uani 1 1 d .
H18A H -0.2151 0.3593 0.5554 0.070 Uiso 1 1 calc R
H18B H -0.2544 0.4578 0.5550 0.070 Uiso 1 1 calc R
H18C H -0.2014 0.4149 0.6291 0.070 Uiso 1 1 calc R
C19 C 0.2243(3) 0.4475(2) 0.7810(2) 0.0544(9) Uani 1 1 d .
H19A H 0.2546 0.4019 0.7484 0.082 Uiso 1 1 calc R
H19B H 0.2652 0.4420 0.8294 0.082 Uiso 1 1 calc R
H19C H 0.2463 0.5029 0.7594 0.082 Uiso 1 1 calc R
C20 C -0.1390(3) 0.4724(2) 0.41316(17) 0.0466(8) Uani 1 1 d .
H20 H -0.2225 0.4414 0.4176 0.056 Uiso 1 1 calc R
C21 C -0.1621(4) 0.5685(3) 0.4288(2) 0.0628(10) Uani 1 1 d .
H21A H -0.0797 0.5985 0.4295 0.094 Uiso 1 1 calc R
H21B H -0.2045 0.5751 0.4768 0.094 Uiso 1 1 calc R
H21C H -0.2167 0.5926 0.3900 0.094 Uiso 1 1 calc R
C22 C -0.0919(3) 0.4658(2) 0.33286(18) 0.0473(8) Uani 1 1 d .
H22 H -0.0047 0.4904 0.3242 0.057 Uiso 1 1 calc R
C23 C -0.1314(3) 0.4018(2) 0.27806(18) 0.0494(8) Uani 1 1 d .
H23 H -0.1891 0.3555 0.2964 0.059 Uiso 1 1 calc R
C24 C -0.0467(3) 0.3794(2) 0.21113(18) 0.0488(8) Uani 1 1 d .
H24 H 0.0004 0.4320 0.1957 0.059 Uiso 1 1 calc R
C25 C 0.0536(4) 0.3080(2) 0.22559(18) 0.0489(8) Uani 1 1 d .
C26 C 0.1399(4) 0.2977(3) 0.1563(2) 0.0715(11) Uani 1 1 d .
H26A H 0.2059 0.2547 0.1660 0.107 Uiso 1 1 calc R
H26B H 0.1811 0.3522 0.1448 0.107 Uiso 1 1 calc R
H26C H 0.0872 0.2797 0.1142 0.107 Uiso 1 1 calc R
C27 C -0.0110(5) 0.2228(3) 0.2465(3) 0.0731(12) Uani 1 1 d .
H27A H -0.0584 0.2297 0.2929 0.110 Uiso 1 1 calc R
H27B H 0.0548 0.1788 0.2527 0.110 Uiso 1 1 calc R
H27C H -0.0705 0.2058 0.2073 0.110 Uiso 1 1 calc R
C28 C -0.0338(4) 0.2744(2) 0.94499(19) 0.0549(9) Uani 1 1 d .
H28A H -0.1231 0.2869 0.9319 0.082 Uiso 1 1 calc R
H28B H -0.0255 0.2718 0.9989 0.082 Uiso 1 1 calc R
H28C H -0.0087 0.2196 0.9236 0.082 Uiso 1 1 calc R
C29 C 0.1973(4) 0.3238(3) 0.9368(2) 0.0644(11) Uani 1 1 d .
H29A H 0.2033 0.3189 0.9907 0.097 Uiso 1 1 calc R
H29B H 0.2547 0.3692 0.9197 0.097 Uiso 1 1 calc R
H29C H 0.2226 0.2697 0.9140 0.097 Uiso 1 1 calc R
C30 C 0.1890(4) 0.3942(3) 0.5610(2) 0.0639(11) Uani 1 1 d .
H30A H 0.2469 0.3526 0.5839 0.096 Uiso 1 1 calc R
H30B H 0.2086 0.4512 0.5799 0.096 Uiso 1 1 calc R
H30C H 0.2006 0.3932 0.5073 0.096 Uiso 1 1 calc R
C31 C 0.2339(4) 0.2903(3) 0.3127(3) 0.0729(12) Uani 1 1 d .
H31A H 0.3001 0.2872 0.2743 0.109 Uiso 1 1 calc R
H31B H 0.2027 0.2328 0.3238 0.109 Uiso 1 1 calc R
H31C H 0.2704 0.3156 0.3575 0.109 Uiso 1 1 calc R
H3 H -0.106(5) 0.374(3) 0.1114(18) 0.099(19) Uiso 1 1 d D

loop_
_atom_site_aniso_label
_atom_site_aniso_U_11
_atom_site_aniso_U_22
_atom_site_aniso_U_33
_atom_site_aniso_U_23
_atom_site_aniso_U_13
_atom_site_aniso_U_12
O1 0.097(2) 0.079(2) 0.0420(14) -0.0062(13) 0.0058(14) 0.0094(17)
O2 0.0593(15) 0.093(2) 0.0467(14) 0.0198(13) 0.0007(12) 0.0291(14)
O3 0.0589(17) 0.113(2) 0.0419(15) 0.0024(16) -0.0136(13) -0.0146(16)
O4 0.0460(12) 0.0520(14) 0.0458(12) -0.0040(10) -0.0073(10) 0.0035(10)
C1 0.061(2) 0.0376(18) 0.0496(19) -0.0031(15) -0.0044(17) -0.0024(16)
C2 0.079(3) 0.049(2) 0.049(2) -0.0124(17) -0.009(2) -0.0024(19)
C3 0.053(2) 0.063(2) 0.0396(18) -0.0057(17) -0.0131(15) 0.0036(18)
C4 0.0432(18) 0.0460(19) 0.0381(16) 0.0021(15) -0.0051(13) 0.0044(14)
C5 0.0332(15) 0.0367(16) 0.0414(16) 0.0015(13) -0.0040(13) -0.0009(13)
C6 0.0572(19) 0.0347(17) 0.0411(17) 0.0042(13) -0.0046(15) 0.0042(14)
C7 0.0522(18) 0.0280(16) 0.0385(16) 0.0014(13) 0.0039(14) 0.0063(13)
C8 0.0359(15) 0.0338(16) 0.0396(16) 0.0041(13) 0.0029(13) -0.0009(13)
C9 0.0429(16) 0.0301(15) 0.0444(17) 0.0059(13) -0.0021(13) 0.0000(12)
C10 0.0391(15) 0.0352(16) 0.0429(17) 0.0027(14) -0.0047(13) -0.0020(12)
C11 0.108(3) 0.0298(18) 0.051(2) 0.0083(15) -0.010(2) -0.009(2)
C12 0.072(2) 0.0347(18) 0.0482(19) 0.0112(15) 0.0012(17) 0.0016(16)
C13 0.0442(16) 0.0365(17) 0.0376(16) 0.0096(13) 0.0052(13) 0.0056(13)
C14 0.0411(17) 0.0388(17) 0.0425(17) 0.0062(14) 0.0068(14) 0.0066(13)
C15 0.077(3) 0.045(2) 0.0372(17) 0.0042(15) 0.0061(17) 0.0158(17)
C16 0.082(3) 0.050(2) 0.0377(17) 0.0087(15) 0.0061(18) 0.0109(19)
C17 0.0472(17) 0.0472(19) 0.0382(16) 0.0108(14) 0.0077(14) 0.0074(15)
C18 0.0477(18) 0.051(2) 0.0413(17) 0.0083(15) 0.0061(15) 0.0044(15)
C19 0.0451(18) 0.061(2) 0.057(2) 0.0065(18) -0.0009(16) -0.0080(16)
C20 0.0470(19) 0.054(2) 0.0387(17) 0.0117(15) 0.0044(15) 0.0105(15)
C21 0.077(3) 0.063(3) 0.048(2) 0.0097(18) 0.0034(18) 0.025(2)
C22 0.0460(18) 0.055(2) 0.0408(17) 0.0165(15) -0.0004(15) 0.0078(15)
C23 0.0413(17) 0.065(2) 0.0425(18) 0.0118(16) -0.0017(15) -0.0025(16)
C24 0.0470(18) 0.063(2) 0.0360(16) 0.0016(15) -0.0039(15) -0.0049(15)
C25 0.056(2) 0.053(2) 0.0380(17) -0.0069(15) -0.0023(15) -0.0089(15)
C26 0.082(3) 0.078(3) 0.055(2) -0.017(2) 0.008(2) 0.008(2)
C27 0.079(3) 0.058(2) 0.082(3) 0.002(2) -0.010(2) -0.017(2)
C28 0.072(2) 0.054(2) 0.0387(18) 0.0104(16) 0.0009(17) -0.0012(19)
C29 0.060(2) 0.083(3) 0.050(2) 0.0029(19) -0.0115(18) 0.020(2)
C30 0.047(2) 0.087(3) 0.058(2) 0.025(2) 0.0117(18) 0.0071(19)
C31 0.060(2) 0.079(3) 0.080(3) 0.000(2) -0.016(2) 0.013(2)

loop_
_atom_type_symbol
_atom_type_description
_atom_type_scat_dispersion_real
_atom_type_scat_dispersion_imag
_atom_type_scat_source
C C 0.0033 0.0000 'International Tables Vol C Tables 4.2.6.8 and 6.1.1.4'
H H 0.0000 0.0000 'International Tables Vol C Tables 4.2.6.8 and 6.1.1.4'
O O 0.0106 0.0000 'International Tables Vol C Tables 4.2.6.8 and 6.1.1.4'

loop_
_geom_angle_atom_site_label_1
_geom_angle_atom_site_label_2
_geom_angle_atom_site_label_3
_geom_angle
C23 O2 C22 60.4(2)
C24 O3 H3 110(4)
C31 O4 C25 116.8(3)
C2 C1 C10 113.1(3)
C2 C1 H1A 109.0
C10 C1 H1A 109.0
C2 C1 H1B 109.0
C10 C1 H1B 109.0
H1A C1 H1B 107.8
C3 C2 C1 111.7(3)
C3 C2 H2A 109.3
C1 C2 H2A 109.3
C3 C2 H2B 109.3
C1 C2 H2B 109.3
H2A C2 H2B 107.9
O1 C3 C2 120.0(3)
O1 C3 C4 121.9(3)
C2 C3 C4 118.1(3)
C28 C4 C3 108.9(3)
C28 C4 C29 108.0(3)
C3 C4 C29 105.1(3)
C28 C4 C5 108.9(3)
C3 C4 C5 110.5(2)
C29 C4 C5 115.3(3)
C6 C5 C10 111.5(2)
C6 C5 C4 112.0(2)
C10 C5 C4 117.4(2)
C6 C5 H5 104.9
C10 C5 H5 104.9
C4 C5 H5 104.9
C7 C6 C5 113.3(2)
C7 C6 H6A 108.9
C5 C6 H6A 108.9
C7 C6 H6B 108.9
C5 C6 H6B 108.9
H6A C6 H6B 107.7
C8 C7 C6 124.7(3)
C8 C7 H7 117.6
C6 C7 H7 117.6
C7 C8 C9 120.5(3)
C7 C8 C14 122.2(3)
C9 C8 C14 117.2(2)
C8 C9 C11 112.0(3)
C8 C9 C10 112.0(2)
C11 C9 C10 113.2(3)
C8 C9 H9 106.3
C11 C9 H9 106.3
C10 C9 H9 106.3
C1 C10 C19 110.8(3)
C1 C10 C5 108.0(3)
C19 C10 C5 113.6(3)
C1 C10 C9 108.5(2)
C19 C10 C9 109.9(3)
C5 C10 C9 105.8(2)
C12 C11 C9 115.7(3)
C12 C11 H11A 108.4
C9 C11 H11A 108.4
C12 C11 H11B 108.4
C9 C11 H11B 108.4
H11A C11 H11B 107.4
C13 C12 C11 114.5(2)
C13 C12 H12A 108.6
C11 C12 H12A 108.6
C13 C12 H12B 108.6
C11 C12 H12B 108.6
H12A C12 H12B 107.6
C12 C13 C18 109.2(3)
C12 C13 C17 117.3(3)
C18 C13 C17 108.7(3)
C12 C13 C14 110.3(3)
C18 C13 C14 110.7(2)
C17 C13 C14 100.4(2)
C8 C14 C15 117.5(3)
C8 C14 C30 106.5(3)
C15 C14 C30 107.1(3)
C8 C14 C13 110.8(2)
C15 C14 C13 102.5(3)
C30 C14 C13 112.5(3)
C14 C15 C16 104.2(3)
C14 C15 H15A 110.9
C16 C15 H15A 110.9
C14 C15 H15B 110.9
C16 C15 H15B 110.9
H15A C15 H15B 108.9
C17 C16 C15 107.0(3)
C17 C16 H16A 110.3
C15 C16 H16A 110.3
C17 C16 H16B 110.3
C15 C16 H16B 110.3
H16A C16 H16B 108.6
C20 C17 C16 113.1(3)
C20 C17 C13 119.6(3)
C16 C17 C13 103.1(2)
C20 C17 H17 106.8
C16 C17 H17 106.8
C13 C17 H17 106.8
C13 C18 H18A 109.5
C13 C18 H18B 109.5
H18A C18 H18B 109.5
C13 C18 H18C 109.5
H18A C18 H18C 109.5
H18B C18 H18C 109.5
C10 C19 H19A 109.5
C10 C19 H19B 109.5
H19A C19 H19B 109.5
C10 C19 H19C 109.5
H19A C19 H19C 109.5
H19B C19 H19C 109.5
C22 C20 C21 106.7(3)
C22 C20 C17 109.6(3)
C21 C20 C17 114.2(3)
C22 C20 H20 108.8
C21 C20 H20 108.8
C17 C20 H20 108.8
C20 C21 H21A 109.5
C20 C21 H21B 109.5
H21A C21 H21B 109.5
C20 C21 H21C 109.5
H21A C21 H21C 109.5
H21B C21 H21C 109.5
O2 C22 C23 59.6(2)
O2 C22 C20 115.9(3)
C23 C22 C20 126.5(3)
O2 C22 H22 114.3
C23 C22 H22 114.3
C20 C22 H22 114.3
O2 C23 C22 60.0(2)
O2 C23 C24 114.4(3)
C22 C23 C24 121.8(3)
O2 C23 H23 116.1
C22 C23 H23 116.1
C24 C23 H23 116.1
O3 C24 C23 107.1(3)
O3 C24 C25 110.3(3)
C23 C24 C25 114.7(3)
O3 C24 H24 108.2
C23 C24 H24 108.2
C25 C24 H24 108.2
O4 C25 C27 111.2(3)
O4 C25 C26 110.0(3)
C27 C25 C26 111.1(3)
O4 C25 C24 103.2(3)
C27 C25 C24 111.9(3)
C26 C25 C24 109.2(3)
C25 C26 H26A 109.5
C25 C26 H26B 109.5
H26A C26 H26B 109.5
C25 C26 H26C 109.5
H26A C26 H26C 109.5
H26B C26 H26C 109.5
C25 C27 H27A 109.5
C25 C27 H27B 109.5
H27A C27 H27B 109.5
C25 C27 H27C 109.5
H27A C27 H27C 109.5
H27B C27 H27C 109.5
C4 C28 H28A 109.5
C4 C28 H28B 109.5
H28A C28 H28B 109.5
C4 C28 H28C 109.5
H28A C28 H28C 109.5
H28B C28 H28C 109.5
C4 C29 H29A 109.5
C4 C29 H29B 109.5
H29A C29 H29B 109.5
C4 C29 H29C 109.5
H29A C29 H29C 109.5
H29B C29 H29C 109.5
C14 C30 H30A 109.5
C14 C30 H30B 109.5
H30A C30 H30B 109.5
C14 C30 H30C 109.5
H30A C30 H30C 109.5
H30B C30 H30C 109.5
O4 C31 H31A 109.5
O4 C31 H31B 109.5
H31A C31 H31B 109.5
O4 C31 H31C 109.5
H31A C31 H31C 109.5
H31B C31 H31C 109.5

loop_
_geom_bond_atom_site_label_1
_geom_bond_atom_site_label_2
_geom_bond_distance
O1 C3 1.209(4)
O2 C23 1.430(4)
O2 C22 1.436(4)
O3 C24 1.427(4)
O3 H3 0.81(2)
O4 C31 1.405(4)
O4 C25 1.435(4)
C1 C2 1.528(5)
C1 C10 1.529(4)
C1 H1A 0.9700
C1 H1B 0.9700
C2 C3 1.480(5)
C2 H2A 0.9700
C2 H2B 0.9700
C3 C4 1.527(5)
C4 C28 1.523(5)
C4 C29 1.545(5)
C4 C5 1.565(4)
C5 C6 1.525(4)
C5 C10 1.544(4)
C5 H5 0.9800
C6 C7 1.494(4)
C6 H6A 0.9700
C6 H6B 0.9700
C7 C8 1.322(4)
C7 H7 0.9300
C8 C9 1.518(4)
C8 C14 1.521(4)
C9 C11 1.541(4)
C9 C10 1.554(4)
C9 H9 0.9800
C10 C19 1.532(4)
C11 C12 1.540(5)
C11 H11A 0.9700
C11 H11B 0.9700
C12 C13 1.531(5)
C12 H12A 0.9700
C12 H12B 0.9700
C13 C18 1.541(5)
C13 C17 1.554(4)
C13 C14 1.555(4)
C14 C15 1.525(5)
C14 C30 1.548(5)
C15 C16 1.551(5)
C15 H15A 0.9700
C15 H15B 0.9700
C16 C17 1.539(5)
C16 H16A 0.9700
C16 H16B 0.9700
C17 C20 1.531(4)
C17 H17 0.9800
C18 H18A 0.9600
C18 H18B 0.9600
C18 H18C 0.9600
C19 H19A 0.9600
C19 H19B 0.9600
C19 H19C 0.9600
C20 C22 1.506(4)
C20 C21 1.523(5)
C20 H20 0.9800
C21 H21A 0.9600
C21 H21B 0.9600
C21 H21C 0.9600
C22 C23 1.441(5)
C22 H22 0.9800
C23 C24 1.508(5)
C23 H23 0.9800
C24 C25 1.524(5)
C24 H24 0.9800
C25 C27 1.514(5)
C25 C26 1.521(5)
C26 H26A 0.9600
C26 H26B 0.9600
C26 H26C 0.9600
C27 H27A 0.9600
C27 H27B 0.9600
C27 H27C 0.9600
C28 H28A 0.9600
C28 H28B 0.9600
C28 H28C 0.9600
C29 H29A 0.9600
C29 H29B 0.9600
C29 H29C 0.9600
C30 H30A 0.9600
C30 H30B 0.9600
C30 H30C 0.9600
C31 H31A 0.9600
C31 H31B 0.9600
C31 H31C 0.9600

loop_
_geom_hbond_atom_site_label_D
_geom_hbond_atom_site_label_H
_geom_hbond_atom_site_label_A
_geom_hbond_distance_DH
_geom_hbond_distance_HA
_geom_hbond_distance_DA
_geom_hbond_angle_DHA
_geom_hbond_site_symmetry_A
O3 H3 O1 0.81(2) 2.06(2) 2.871(4) 174(5) 1_554

loop_
_geom_torsion_atom_site_label_1
_geom_torsion_atom_site_label_2
_geom_torsion_atom_site_label_3
_geom_torsion_atom_site_label_4
_geom_torsion
C10 C1 C2 C3 -56.7(4)
C1 C2 C3 O1 -134.3(4)
C1 C2 C3 C4 48.6(4)
O1 C3 C4 C28 22.9(5)
C2 C3 C4 C28 -160.1(3)
O1 C3 C4 C29 -92.6(4)
C2 C3 C4 C29 84.4(4)
O1 C3 C4 C5 142.4(3)
C2 C3 C4 C5 -40.5(4)
C28 C4 C5 C6 -67.6(3)
C3 C4 C5 C6 172.9(3)
C29 C4 C5 C6 53.9(4)
C28 C4 C5 C10 161.5(3)
C3 C4 C5 C10 41.9(4)
C29 C4 C5 C10 -77.0(4)
C10 C5 C6 C7 -40.5(4)
C4 C5 C6 C7 -174.3(3)
C5 C6 C7 C8 9.8(5)
C6 C7 C8 C9 -3.4(5)
C6 C7 C8 C14 172.8(3)
C7 C8 C9 C11 155.9(3)
C14 C8 C9 C11 -20.4(4)
C7 C8 C9 C10 27.5(4)
C14 C8 C9 C10 -148.9(3)
C2 C1 C10 C19 -68.7(4)
C2 C1 C10 C5 56.3(4)
C2 C1 C10 C9 170.6(3)
C6 C5 C10 C1 178.6(3)
C4 C5 C10 C1 -50.3(3)
C6 C5 C10 C19 -58.1(4)
C4 C5 C10 C19 73.1(4)
C6 C5 C10 C9 62.5(3)
C4 C5 C10 C9 -166.3(3)
C8 C9 C10 C1 -170.8(2)
C11 C9 C10 C1 61.4(4)
C8 C9 C10 C19 67.8(3)
C11 C9 C10 C19 -60.0(4)
C8 C9 C10 C5 -55.2(3)
C11 C9 C10 C5 177.1(3)
C8 C9 C11 C12 49.1(4)
C10 C9 C11 C12 176.9(3)
C9 C11 C12 C13 -20.5(5)
C11 C12 C13 C18 87.9(4)
C11 C12 C13 C17 -147.9(3)
C11 C12 C13 C14 -34.0(4)
C7 C8 C14 C15 33.0(5)
C9 C8 C14 C15 -150.7(3)
C7 C8 C14 C30 -87.0(4)
C9 C8 C14 C30 89.2(3)
C7 C8 C14 C13 150.3(3)
C9 C8 C14 C13 -33.4(4)
C12 C13 C14 C8 61.8(3)
C18 C13 C14 C8 -59.2(4)
C17 C13 C14 C8 -173.8(3)
C12 C13 C14 C15 -172.0(3)
C18 C13 C14 C15 67.0(3)
C17 C13 C14 C15 -47.6(3)
C12 C13 C14 C30 -57.3(4)
C18 C13 C14 C30 -178.2(3)
C17 C13 C14 C30 67.1(3)
C8 C14 C15 C16 157.2(3)
C30 C14 C15 C16 -83.1(3)
C13 C14 C15 C16 35.4(3)
C14 C15 C16 C17 -9.7(4)
C15 C16 C17 C20 -150.4(3)
C15 C16 C17 C13 -19.8(4)
C12 C13 C17 C20 -73.1(4)
C18 C13 C17 C20 51.3(4)
C14 C13 C17 C20 167.4(3)
C12 C13 C17 C16 160.3(3)
C18 C13 C17 C16 -75.2(3)
C14 C13 C17 C16 40.9(3)
C16 C17 C20 C22 -68.0(4)
C13 C17 C20 C22 170.3(3)
C16 C17 C20 C21 172.4(3)
C13 C17 C20 C21 50.7(4)
C23 O2 C22 C20 -118.8(3)
C21 C20 C22 O2 -68.0(4)
C17 C20 C22 O2 167.9(3)
C21 C20 C22 C23 -138.0(3)
C17 C20 C22 C23 97.9(4)
C22 O2 C23 C24 -113.9(3)
C20 C22 C23 O2 101.3(4)
O2 C22 C23 C24 101.8(3)
C20 C22 C23 C24 -156.9(3)
O2 C23 C24 O3 -80.7(4)
C22 C23 C24 O3 -149.4(3)
O2 C23 C24 C25 156.5(3)
C22 C23 C24 C25 87.9(4)
C31 O4 C25 C27 61.3(4)
C31 O4 C25 C26 -62.2(4)
C31 O4 C25 C24 -178.6(3)
O3 C24 C25 O4 -179.1(3)
C23 C24 C25 O4 -58.0(4)
O3 C24 C25 C27 -59.4(4)
C23 C24 C25 C27 61.6(4)
O3 C24 C25 C26 64.0(4)
C23 C24 C25 C26 -175.0(3)
